data_4000430
_journal_name_full 'Chemistry of Materials'
_journal_paper_doi 10.1021/cm0493997
_journal_year 2004
_chemical_formula_moiety 'C28 H56 O4 Zn4'
_chemical_formula_sum 'C28 H56 O4 Zn4'
_chemical_formula_weight 718.21
_chemical_name_common '(5) Zn4(OMBuc)4(Et)4'
_space_group_IT_number 88
_symmetry_cell_setting tetragonal
_symmetry_space_group_name_Hall '-I 4ad'
_symmetry_space_group_name_H-M 'I 41/a :2'
_atom_sites_solution_hydrogens geom
_atom_sites_solution_primary direct
_atom_sites_solution_secondary difmap
_cell_angle_alpha 90.00
_cell_angle_beta 90.00
_cell_angle_gamma 90.00
_cell_formula_units_Z 4
_cell_length_a 16.994(4)
_cell_length_b 16.994(4)
_cell_length_c 11.133(3)
_cell_measurement_temperature 168(2)
_cell_volume 3215.3(15)
_diffrn_ambient_temperature 168(2)
_diffrn_measurement_device_type 'CCD area detector'
_diffrn_measurement_method 'phi and omega scans'
_diffrn_radiation_monochromator graphite
_diffrn_radiation_source 'fine-focus sealed tube'
_diffrn_radiation_type MoK\a
_diffrn_radiation_wavelength 0.71073
_diffrn_reflns_av_R_equivalents 0.0412
_diffrn_reflns_av_sigmaI/netI 0.0213
_diffrn_reflns_limit_h_max 20
_diffrn_reflns_limit_h_min -20
_diffrn_reflns_limit_k_max 20
_diffrn_reflns_limit_k_min -20
_diffrn_reflns_limit_l_max 13
_diffrn_reflns_limit_l_min -13
_diffrn_reflns_number 11662
_diffrn_reflns_theta_max 25.70
_diffrn_reflns_theta_min 2.19
_exptl_absorpt_coefficient_mu 2.977
_exptl_absorpt_correction_type none
_exptl_crystal_colour colorless
_exptl_crystal_density_diffrn 1.484
_exptl_crystal_density_meas ?
_exptl_crystal_density_method 'not measured'
_exptl_crystal_description needle
_exptl_crystal_F_000 1504
_exptl_crystal_size_max 0.230
_exptl_crystal_size_mid 0.080
_exptl_crystal_size_min 0.075
_refine_ls_extinction_coef ?
_refine_ls_extinction_method none
_refine_ls_goodness_of_fit_ref 1.072
_refine_ls_hydrogen_treatment mixed
_refine_ls_matrix_type full
_refine_ls_number_parameters 97
_refine_ls_number_reflns 1534
_refine_ls_number_restraints 0
_refine_ls_restrained_S_all 1.072
_refine_ls_R_factor_all 0.0372
_refine_ls_R_factor_gt 0.0277
_refine_ls_shift/su_max 0.001
_refine_ls_shift/su_mean 0.000
_refine_ls_structure_factor_coef Fsqd
_refine_ls_weighting_details 'calc w=1/[\s^2^(Fo^2^)+(0.0356P)^2^+3.4160P] where P=(Fo^2^+2Fc^2^)/3'
_refine_ls_weighting_scheme calc
_refine_ls_wR_factor_gt 0.0624
_refine_ls_wR_factor_ref 0.0665
_reflns_number_gt 1285
_reflns_number_total 1534
_reflns_threshold_expression >2sigma(I)
_cod_depositor_comments
;
The following automatic conversions were performed:
'_symmetry_cell_setting' value 'Tetragonal' changed to 'tetragonal'
according to '/home/saulius/struct/CIF-dictionaries/cif_core.dic'
dictionary named 'cif_core.dic' version 2.4.1 from
2010-06-29.

'_exptl_absorpt_correction_type' value 'NONE' changed to
'none' according to '/home/saulius/struct/CIF-dictionaries/cif_core.dic'
dictionary named 'cif_core.dic' version 2.4.1 from 2010-06-29.

Automatic conversion script
Id: cif_fix_enum 1527 2010-12-29 10:47:43Z saulius 
;
_cod_original_sg_symbol_H-M I41/a
_cod_database_code 4000430

loop_
_symmetry_equiv_pos_as_xyz
'x, y, z'
'-x+1/2, -y, z+1/2'
'-y+3/4, x+1/4, z+1/4'
'y+3/4, -x+3/4, z+3/4'
'x+1/2, y+1/2, z+1/2'
'-x+1, -y+1/2, z+1'
'-y+5/4, x+3/4, z+3/4'
'y+5/4, -x+5/4, z+5/4'
'-x, -y, -z'
'x-1/2, y, -z-1/2'
'y-3/4, -x-1/4, -z-1/4'
'-y-3/4, x-3/4, -z-3/4'
'-x+1/2, -y+1/2, -z+1/2'
'x, y+1/2, -z'
'y-1/4, -x+1/4, -z+1/4'
'-y-1/4, x-1/4, -z-1/4'

loop_
_atom_site_label
_atom_site_type_symbol
_atom_site_fract_x
_atom_site_fract_y
_atom_site_fract_z
_atom_site_U_iso_or_equiv
_atom_site_adp_type
_atom_site_occupancy
_atom_site_symmetry_multiplicity
_atom_site_calc_flag
_atom_site_refinement_flags
_atom_site_disorder_assembly
_atom_site_disorder_group
Zn1 Zn -0.083100(16) 0.282623(16) 1.02404(2) 0.02359(12) Uani 1 1 d . . .
O1 O 0.03071(9) 0.32516(9) 1.03673(14) 0.0211(4) Uani 1 1 d . . .
C1 C -0.17361(15) 0.32503(15) 0.9359(2) 0.0305(6) Uani 1 1 d . . .
H1A H -0.1747 0.3006 0.8551 0.049(9) Uiso 1 1 calc R . .
H1B H -0.2223 0.3088 0.9781 0.040(8) Uiso 1 1 calc R . .
C2 C -0.17516(17) 0.41436(16) 0.9207(3) 0.0394(7) Uani 1 1 d . . .
H2A H -0.1731 0.4395 0.9998 0.079(13) Uiso 1 1 calc R . .
H2B H -0.2237 0.4299 0.8794 0.074(12) Uiso 1 1 calc R . .
H2C H -0.1296 0.4310 0.8730 0.045(9) Uiso 1 1 calc R . .
C3 C 0.05708(16) 0.39585(14) 0.9770(2) 0.0263(5) Uani 1 1 d . . .
H3A H 0.0923 0.4253 1.0318 0.026(7) Uiso 1 1 calc R . .
H3B H 0.0109 0.4296 0.9600 0.043(8) Uiso 1 1 calc R . .
C4 C 0.09985(15) 0.38032(14) 0.8620(2) 0.0260(5) Uani 1 1 d . . .
H4 H 0.1474 0.3471 0.8769 0.035(8) Uiso 1 1 calc R . .
C5 C 0.12183(18) 0.45384(16) 0.7860(2) 0.0351(6) Uani 1 1 d . . .
H5A H 0.0888 0.5005 0.8029 0.067(11) Uiso 1 1 calc R . .
H5B H 0.1785 0.4674 0.7886 0.042(8) Uiso 1 1 calc R . .
C6 C 0.0972(2) 0.40844(19) 0.6724(3) 0.0475(8) Uani 1 1 d . . .
H6A H 0.1420 0.3854 0.6277 0.066(11) Uiso 1 1 calc R . .
H6B H 0.0623 0.4387 0.6182 0.067(11) Uiso 1 1 calc R . .
C7 C 0.05331(18) 0.34881(18) 0.7527(2) 0.0371(7) Uani 1 1 d . . .
H7A H 0.0648 0.2932 0.7331 0.052(9) Uiso 1 1 calc R . .
H7B H -0.0041 0.3582 0.7578 0.066(11) Uiso 1 1 calc R . .

loop_
_atom_site_aniso_label
_atom_site_aniso_U_11
_atom_site_aniso_U_22
_atom_site_aniso_U_33
_atom_site_aniso_U_23
_atom_site_aniso_U_13
_atom_site_aniso_U_12
Zn1 0.02627(18) 0.02478(18) 0.01973(17) 0.00062(11) -0.00287(11) 0.00135(11)
O1 0.0250(9) 0.0196(8) 0.0186(8) 0.0017(6) 0.0025(7) -0.0022(6)
C1 0.0335(14) 0.0299(14) 0.0279(14) 0.0033(11) -0.0085(11) 0.0025(11)
C2 0.0370(16) 0.0342(15) 0.0468(18) 0.0077(13) -0.0070(14) 0.0028(12)
C3 0.0364(14) 0.0182(12) 0.0244(13) 0.0031(10) 0.0033(11) -0.0041(10)
C4 0.0264(13) 0.0261(13) 0.0256(13) 0.0027(10) 0.0007(10) -0.0012(10)
C5 0.0419(16) 0.0355(16) 0.0279(15) 0.0051(11) 0.0036(12) -0.0095(13)
C6 0.064(2) 0.055(2) 0.0239(14) 0.0022(14) 0.0040(15) -0.0126(16)
C7 0.0408(16) 0.0419(17) 0.0287(14) -0.0037(12) 0.0012(12) -0.0094(13)
